data_7209546
loop_
_publ_author_name
'Aaker\"oy, Christer B.'
'Panikkattu, Sheelu'
'Chopade, Prashant D.'
'Desper, John'

_publ_section_title
;
 Competing hydrogen-bond and halogen-bond donors in crystal engineering
;
_journal_issue 16
_journal_name_full CrystEngComm
_journal_page_first 3125
_journal_paper_doi 10.1039/c2ce26747k
_journal_volume 15
_journal_year 2013
_chemical_formula_moiety
;
(C10 H8 N4) (C7 H F4 I O2)
;
_chemical_formula_sum 'C17 H9 F4 I N4 O2'
_chemical_formula_weight 504.18
_chemical_name_common
;4,4'-AzoPy 1-HB-XB (4-pyridyl)-N=N-(4-pyridyl), (4-I-F4-
PhCOOH)
;
_chemical_name_systematic
;
4,4'-AzoPy 1-HB-XB (4-pyridyl)-N=N-(4-pyridyl), (4-I-F4-PhCOOH)
;
_space_group_IT_number 1
_symmetry_cell_setting triclinic
_symmetry_space_group_name_Hall 'P 1'
_symmetry_space_group_name_H-M 'P 1'
_atom_sites_solution_hydrogens geom
_atom_sites_solution_primary direct
_atom_sites_solution_secondary difmap
_audit_creation_method SHELXL-97
_cell_angle_alpha 84.843(3)
_cell_angle_beta 70.837(3)
_cell_angle_gamma 77.402(3)
_cell_formula_units_Z 1
_cell_length_a 6.2112(8)
_cell_length_b 8.1879(11)
_cell_length_c 8.9824(12)
_cell_measurement_reflns_used 4740
_cell_measurement_temperature 120(2)
_cell_measurement_theta_max 31.50
_cell_measurement_theta_min 3.60
_cell_volume 421.03(10)
_computing_cell_refinement 'Bruker SAINT'
_computing_data_collection 'Bruker APEX2'
_computing_data_reduction 'Bruker SAINT'
_computing_molecular_graphics 'Bruker SHELXTL'
_computing_publication_material 'Bruker SHELXTL'
_computing_structure_refinement 'SHELXL-97 (Sheldrick, 2008)'
_computing_structure_solution 'SHELXS-97 (Sheldrick, 2008)'
_diffrn_ambient_temperature 120(2)
_diffrn_measured_fraction_theta_full 0.990
_diffrn_measured_fraction_theta_max 0.923
_diffrn_measurement_device_type 'Bruker APEX-II CCD'
_diffrn_measurement_method '\f and \w scans'
_diffrn_radiation_monochromator graphite
_diffrn_radiation_source 'fine-focus sealed tube'
_diffrn_radiation_type MoK\a
_diffrn_radiation_wavelength 0.71073
_diffrn_reflns_av_R_equivalents 0.0751
_diffrn_reflns_av_sigmaI/netI 0.0671
_diffrn_reflns_limit_h_max 8
_diffrn_reflns_limit_h_min -8
_diffrn_reflns_limit_k_max 11
_diffrn_reflns_limit_k_min -12
_diffrn_reflns_limit_l_max 12
_diffrn_reflns_limit_l_min -12
_diffrn_reflns_number 8655
_diffrn_reflns_theta_full 25.00
_diffrn_reflns_theta_max 31.50
_diffrn_reflns_theta_min 2.55
_exptl_absorpt_coefficient_mu 1.967
_exptl_absorpt_correction_T_max 0.9255
_exptl_absorpt_correction_T_min 0.5544
_exptl_absorpt_correction_type multi-scan
_exptl_absorpt_process_details SADABS
_exptl_crystal_colour bronze
_exptl_crystal_density_diffrn 1.988
_exptl_crystal_density_method 'not measured'
_exptl_crystal_description plate
_exptl_crystal_F_000 244
_exptl_crystal_size_max 0.34
_exptl_crystal_size_mid 0.28
_exptl_crystal_size_min 0.04
_refine_diff_density_max 1.080
_refine_diff_density_min -1.020
_refine_diff_density_rms 0.127
_refine_ls_abs_structure_details 'Flack H D (1983), Acta Cryst. A39, 876-881'
_refine_ls_abs_structure_Flack 0.61(3)
_refine_ls_extinction_method none
_refine_ls_goodness_of_fit_ref 1.065
_refine_ls_hydrogen_treatment constr
_refine_ls_matrix_type full
_refine_ls_number_parameters 207
_refine_ls_number_reflns 4606
_refine_ls_number_restraints 89
_refine_ls_restrained_S_all 1.062
_refine_ls_R_factor_all 0.0489
_refine_ls_R_factor_gt 0.0433
_refine_ls_shift/su_max 0.001
_refine_ls_shift/su_mean 0.000
_refine_ls_structure_factor_coef Fsqd
_refine_ls_weighting_details 'calc w=1/[\s^2^(Fo^2^)+(0.0600P)^2^+0.5000P] where P=(Fo^2^+2Fc^2^)/3'
_refine_ls_weighting_scheme calc
_refine_ls_wR_factor_gt 0.1123
_refine_ls_wR_factor_ref 0.1149
_reflns_number_gt 4415
_reflns_number_total 4606
_reflns_threshold_expression >2sigma(I)
_cod_data_source_file c2ce26747k.txt
_cod_data_source_block 4,4'-azpy:COOH-I
_cod_depositor_comments
;
The following automatic conversions were performed:

'_symmetry_cell_setting' value 'Triclinic' changed to 'triclinic'
according to /home/saulius/struct/CIF-dictionaries/cif_core.dic
dictionary named 'cif_core.dic' version 2.4.2 from 2011-04-26.

Automatic conversion script
Id: cif_fix_values 1891 2012-01-12 08:04:46Z andrius 
;
_cod_original_sg_symbol_H-M P1
_cod_database_code 7209546

loop_
_symmetry_equiv_pos_as_xyz
'x, y, z'

loop_
_atom_site_label
_atom_site_type_symbol
_atom_site_fract_x
_atom_site_fract_y
_atom_site_fract_z
_atom_site_U_iso_or_equiv
_atom_site_adp_type
_atom_site_occupancy
_atom_site_symmetry_multiplicity
_atom_site_calc_flag
_atom_site_refinement_flags
_atom_site_disorder_group
N11 N 0.5934(9) 0.4231(6) 0.2876(6) 0.0362(5) Uani 1 1 d DU .
H11 H 0.5017 0.5016 0.2506 0.043 Uiso 0.50 1 calc PR .
C12 C 0.8251(11) 0.4033(7) 0.2275(6) 0.0332(5) Uani 1 1 d DU .
H12 H 0.8875 0.4760 0.1435 0.040 Uiso 1 1 calc R .
C13 C 0.9776(9) 0.2845(6) 0.2801(6) 0.0281(4) Uani 1 1 d DU .
H13 H 1.1411 0.2745 0.2345 0.034 Uiso 1 1 calc R .
C14 C 0.8816(8) 0.1780(5) 0.4046(5) 0.0234(4) Uani 1 1 d DU .
C15 C 0.6412(9) 0.1966(6) 0.4713(6) 0.0286(4) Uani 1 1 d DU .
H15 H 0.5736 0.1282 0.5577 0.034 Uiso 1 1 calc R .
C16 C 0.5050(10) 0.3201(7) 0.4055(7) 0.0354(5) Uani 1 1 d DU .
H16 H 0.3407 0.3320 0.4463 0.042 Uiso 1 1 calc R .
N14 N 1.0456(10) 0.0509(7) 0.4556(6) 0.0258(4) Uani 1 1 d D .
N21 N 1.4205(10) -0.4211(6) 0.7092(6) 0.0362(5) Uani 1 1 d D .
H21 H 1.5154 -0.4973 0.7457 0.043 Uiso 0.50 1 calc PR .
C22 C 1.1926(11) -0.4073(6) 0.7698(6) 0.0332(5) Uani 1 1 d D .
H22 H 1.1343 -0.4835 0.8516 0.040 Uiso 1 1 calc R .
C23 C 1.0322(9) -0.2854(6) 0.7189(5) 0.0281(4) Uani 1 1 d D .
H23 H 0.8693 -0.2789 0.7642 0.034 Uiso 1 1 calc R .
C24 C 1.1215(8) -0.1754(5) 0.6004(5) 0.0234(4) Uani 1 1 d D .
C25 C 1.3604(10) -0.1904(6) 0.5348(6) 0.0286(4) Uani 1 1 d D .
H25 H 1.4236 -0.1156 0.4531 0.034 Uiso 1 1 calc R .
C26 C 1.5045(10) -0.3158(7) 0.5901(7) 0.0354(5) Uani 1 1 d D .
H26 H 1.6681 -0.3285 0.5429 0.042 Uiso 1 1 calc R .
N24 N 0.9589(8) -0.0555(5) 0.5493(5) 0.0258(4) Uani 1 1 d D .
C31A C 0.1832(17) 0.8703(14) 0.0434(12) 0.0199(10) Uiso 0.3862(8) 1 d PD 1
C32A C -0.0543(17) 0.8969(15) 0.1176(13) 0.0194(10) Uiso 0.3862(8) 1 d PD 1
C33A C -0.215(2) 1.0213(16) 0.0621(14) 0.0221(10) Uiso 0.3862(8) 1 d PD 1
C34A C -0.1293(18) 1.1217(15) -0.0652(14) 0.0211(10) Uiso 0.3862(8) 1 d PD 1
C35A C 0.1098(19) 1.0941(16) -0.1364(14) 0.0222(10) Uiso 0.3862(8) 1 d PD 1
C36A C 0.2604(19) 0.9739(14) -0.0873(12) 0.0200(10) Uiso 0.3862(8) 1 d PD 1
C37A C 0.3514(17) 0.7492(15) 0.0998(13) 0.02352(10) Uani 0.3862(8) 1 d PD 1
O31A O 0.2732(14) 0.6607(10) 0.2315(10) 0.02352(10) Uani 0.3862(8) 1 d PD 1
O32A O 0.5622(12) 0.6944(9) 0.0142(8) 0.02352(10) Uani 0.3862(8) 1 d PD 1
I1A I -0.34027(11) 1.31683(9) -0.14817(9) 0.02352(10) Uani 0.3862(8) 1 d PD 1
F32A F -0.147(2) 0.811(3) 0.248(2) 0.0254(12) Uani 0.3862(8) 1 d PD 1
F33A F -0.441(3) 1.054(3) 0.142(2) 0.0253(11) Uani 0.3862(8) 1 d PD 1
F35A F 0.2160(17) 1.187(2) -0.264(2) 0.0238(10) Uani 0.3862(8) 1 d PD 1
F36A F 0.486(3) 0.956(3) -0.1744(19) 0.0258(11) Uani 0.3862(8) 1 d PD 1
C31B C -0.1804(11) 1.1345(10) -0.0429(9) 0.0211(10) Uiso 0.6138(8) 1 d PD 2
C32B C 0.0602(12) 1.1050(11) -0.1171(9) 0.0222(10) Uiso 0.6138(8) 1 d PD 2
C33B C 0.2074(12) 0.9736(9) -0.0654(8) 0.0200(10) Uiso 0.6138(8) 1 d PD 2
C34B C 0.1261(11) 0.8724(9) 0.0651(8) 0.0199(10) Uiso 0.6138(8) 1 d PD 2
C35B C -0.1101(11) 0.9081(9) 0.1360(8) 0.0194(10) Uiso 0.6138(8) 1 d PD 2
C36B C -0.2601(12) 1.0306(10) 0.0866(9) 0.0221(10) Uiso 0.6138(8) 1 d PD 2
C37B C -0.3524(11) 1.2688(9) -0.0879(9) 0.02352(10) Uani 0.6138(8) 1 d PD 2
O31B O -0.2511(8) 1.3703(6) -0.2139(6) 0.02352(10) Uani 0.6138(8) 1 d PD 2
O32B O -0.5608(8) 1.2813(6) -0.0381(5) 0.02352(10) Uani 0.6138(8) 1 d PD 2
I1B I 0.34067(5) 0.68247(4) 0.14867(4) 0.02352(10) Uani 0.6138(8) 1 d PD 2
F32B F 0.1539(8) 1.1931(12) -0.2465(11) 0.0238(10) Uani 0.6138(8) 1 d PD 2
F33B F 0.4387(15) 0.9525(15) -0.1413(10) 0.0258(11) Uani 0.6138(8) 1 d PD 2
F35B F -0.2051(10) 0.8116(15) 0.2619(12) 0.0254(12) Uani 0.6138(8) 1 d PD 2
F36B F -0.4864(15) 1.0460(17) 0.1716(12) 0.0253(11) Uani 0.6138(8) 1 d PD 2

loop_
_atom_site_aniso_label
_atom_site_aniso_U_11
_atom_site_aniso_U_22
_atom_site_aniso_U_33
_atom_site_aniso_U_23
_atom_site_aniso_U_13
_atom_site_aniso_U_12
N11 0.0446(14) 0.0266(10) 0.0426(12) 0.0004(8) -0.0282(11) 0.0039(9)
C12 0.0502(16) 0.0239(10) 0.0295(11) 0.0075(8) -0.0227(11) -0.0034(10)
C13 0.0342(12) 0.0257(10) 0.0262(10) 0.0059(8) -0.0129(9) -0.0072(9)
C14 0.0240(10) 0.0220(9) 0.0259(9) 0.0032(7) -0.0115(8) -0.0039(8)
C15 0.0245(11) 0.0292(11) 0.0339(11) 0.0028(9) -0.0148(9) -0.0020(9)
C16 0.0302(13) 0.0350(12) 0.0449(14) -0.0022(10) -0.0240(11) 0.0046(10)
N14 0.0249(9) 0.0245(9) 0.0281(9) 0.0073(7) -0.0127(7) -0.0017(7)
N21 0.0446(14) 0.0266(10) 0.0426(12) 0.0004(8) -0.0282(11) 0.0039(9)
C22 0.0502(16) 0.0239(10) 0.0295(11) 0.0075(8) -0.0227(11) -0.0034(10)
C23 0.0342(12) 0.0257(10) 0.0262(10) 0.0059(8) -0.0129(9) -0.0072(9)
C24 0.0240(10) 0.0220(9) 0.0259(9) 0.0032(7) -0.0115(8) -0.0039(8)
C25 0.0245(11) 0.0292(11) 0.0339(11) 0.0028(9) -0.0148(9) -0.0020(9)
C26 0.0302(13) 0.0350(12) 0.0449(14) -0.0022(10) -0.0240(11) 0.0046(10)
N24 0.0249(9) 0.0245(9) 0.0281(9) 0.0073(7) -0.0127(7) -0.0017(7)
C37A 0.01874(13) 0.02446(16) 0.02693(17) 0.00304(10) -0.00979(10) -0.00094(9)
O31A 0.01874(13) 0.02446(16) 0.02693(17) 0.00304(10) -0.00979(10) -0.00094(9)
O32A 0.01874(13) 0.02446(16) 0.02693(17) 0.00304(10) -0.00979(10) -0.00094(9)
I1A 0.01874(13) 0.02446(16) 0.02693(17) 0.00304(10) -0.00979(10) -0.00094(9)
F32A 0.009(4) 0.0317(15) 0.034(2) 0.0162(16) -0.007(3) -0.008(3)
F33A 0.018(4) 0.0303(19) 0.023(4) 0.012(3) -0.002(3) -0.008(3)
F35A 0.003(3) 0.0304(16) 0.028(2) 0.0131(17) 0.001(3) 0.001(3)
F36A 0.018(4) 0.0308(16) 0.020(4) 0.007(3) 0.003(2) -0.004(3)
C37B 0.01874(13) 0.02446(16) 0.02693(17) 0.00304(10) -0.00979(10) -0.00094(9)
O31B 0.01874(13) 0.02446(16) 0.02693(17) 0.00304(10) -0.00979(10) -0.00094(9)
O32B 0.01874(13) 0.02446(16) 0.02693(17) 0.00304(10) -0.00979(10) -0.00094(9)
I1B 0.01874(13) 0.02446(16) 0.02693(17) 0.00304(10) -0.00979(10) -0.00094(9)
F32B 0.003(3) 0.0304(16) 0.028(2) 0.0131(17) 0.001(3) 0.001(3)
F33B 0.018(4) 0.0308(16) 0.020(4) 0.007(3) 0.003(2) -0.004(3)
F35B 0.009(4) 0.0317(15) 0.034(2) 0.0162(16) -0.007(3) -0.008(3)
F36B 0.018(4) 0.0303(19) 0.023(4) 0.012(3) -0.002(3) -0.008(3)

loop_
_atom_type_symbol
_atom_type_description
_atom_type_scat_dispersion_real
_atom_type_scat_dispersion_imag
_atom_type_scat_source
C C 0.0033 0.0016 'International Tables Vol C Tables 4.2.6.8 and 6.1.1.4'
H H 0.0000 0.0000 'International Tables Vol C Tables 4.2.6.8 and 6.1.1.4'
N N 0.0061 0.0033 'International Tables Vol C Tables 4.2.6.8 and 6.1.1.4'
O O 0.0106 0.0060 'International Tables Vol C Tables 4.2.6.8 and 6.1.1.4'
F F 0.0171 0.0103 'International Tables Vol C Tables 4.2.6.8 and 6.1.1.4'
I I -0.4742 1.8119 'International Tables Vol C Tables 4.2.6.8 and 6.1.1.4'

loop_
_geom_angle_atom_site_label_1
_geom_angle_atom_site_label_2
_geom_angle_atom_site_label_3
_geom_angle
_geom_angle_site_symmetry_3
C12 N11 C16 118.2(4) .
C12 N11 H11 120.9 .
C16 N11 H11 120.9 .
N11 C12 C13 123.9(5) .
N11 C12 H12 118.0 .
C13 C12 H12 118.0 .
C12 C13 C14 117.1(5) .
C12 C13 H13 121.4 .
C14 C13 H13 121.4 .
C15 C14 C13 120.5(4) .
C15 C14 N14 123.3(4) .
C13 C14 N14 116.2(4) .
C16 C15 C14 116.8(5) .
C16 C15 H15 121.6 .
C14 C15 H15 121.6 .
N11 C16 C15 123.4(5) .
N11 C16 H16 118.3 .
C15 C16 H16 118.3 .
N24 N14 C14 115.1(4) .
C22 N21 C26 118.6(4) .
C22 N21 H21 120.7 .
C26 N21 H21 120.7 .
N21 C22 C23 123.2(4) .
N21 C22 H22 118.4 .
C23 C22 H22 118.4 .
C24 C23 C22 117.3(4) .
C24 C23 H23 121.4 .
C22 C23 H23 121.4 .
C23 C24 C25 119.9(4) .
C23 C24 N24 116.6(4) .
C25 C24 N24 123.5(4) .
C26 C25 C24 118.9(5) .
C26 C25 H25 120.6 .
C24 C25 H25 120.6 .
N21 C26 C25 122.1(5) .
N21 C26 H26 118.9 .
C25 C26 H26 118.9 .
N14 N24 C24 114.0(4) .
C32A C31A C36A 116.2(9) .
C32A C31A C37A 123.6(9) .
C36A C31A C37A 120.1(9) .
F32A C32A C31A 121.3(10) .
F32A C32A C33A 116.4(10) .
C31A C32A C33A 122.2(9) .
F33A C33A C34A 119.1(12) .
F33A C33A C32A 121.3(13) .
C34A C33A C32A 119.1(10) .
C33A C34A C35A 117.6(9) .
C33A C34A I1A 123.1(8) .
C35A C34A I1A 119.3(8) .
C36A C35A F35A 113.7(10) .
C36A C35A C34A 123.4(10) .
F35A C35A C34A 122.9(10) .
F36A C36A C35A 116.2(12) .
F36A C36A C31A 122.3(11) .
C35A C36A C31A 121.4(9) .
O32A C37A O31A 115.8(9) .
O32A C37A C31A 123.6(10) .
O31A C37A C31A 118.7(8) .
C34A I1A N21 173.4(3) 1_374
C36B C31B C32B 116.0(6) .
C36B C31B C37B 118.6(6) .
C32B C31B C37B 125.3(6) .
F32B C32B C31B 120.8(6) .
F32B C32B C33B 118.4(6) .
C31B C32B C33B 120.7(7) .
F33B C33B C34B 119.4(7) .
F33B C33B C32B 117.8(7) .
C34B C33B C32B 122.7(6) .
C35B C34B C33B 114.5(6) .
C35B C34B I1B 121.9(5) .
C33B C34B I1B 123.5(5) .
F35B C35B C36B 116.9(6) .
F35B C35B C34B 118.4(6) .
C36B C35B C34B 124.7(6) .
F36B C36B C35B 115.8(8) .
F36B C36B C31B 122.9(7) .
C35B C36B C31B 121.4(6) .
O32B C37B O31B 120.6(6) .
O32B C37B C31B 125.3(7) .
O31B C37B C31B 113.5(5) .

loop_
_geom_bond_atom_site_label_1
_geom_bond_atom_site_label_2
_geom_bond_distance
_geom_bond_site_symmetry_2
N11 C12 1.339(7) .
N11 C16 1.339(6) .
N11 H11 0.8800 .
C12 C13 1.369(6) .
C12 H12 0.9500 .
C13 C14 1.407(5) .
C13 H13 0.9500 .
C14 C15 1.393(6) .
C14 N14 1.445(6) .
C15 C16 1.391(6) .
C15 H15 0.9500 .
C16 H16 0.9500 .
N14 N24 1.238(4) .
N21 C22 1.322(7) .
N21 C26 1.351(7) .
N21 H21 0.8800 .
C22 C23 1.407(6) .
C22 H22 0.9500 .
C23 C24 1.382(5) .
C23 H23 0.9500 .
C24 C25 1.387(6) .
C24 N24 1.409(5) .
C25 C26 1.379(6) .
C25 H25 0.9500 .
C26 H26 0.9500 .
C31A C32A 1.381(11) .
C31A C36A 1.399(11) .
C31A C37A 1.462(12) .
C32A F32A 1.339(14) .
C32A C33A 1.440(12) .
C33A F33A 1.332(14) .
C33A C34A 1.374(12) .
C34A C35A 1.386(12) .
C34A I1A 2.083(10) .
C35A C36A 1.353(12) .
C35A F35A 1.378(14) .
C36A F36A 1.345(12) .
C37A O32A 1.285(11) .
C37A O31A 1.335(12) .
I1A N21 2.796(5) 1_374
C31B C36B 1.396(8) .
C31B C32B 1.397(8) .
C31B C37B 1.485(8) .
C32B F32B 1.341(9) .
C32B C33B 1.403(9) .
C33B F33B 1.352(8) .
C33B C34B 1.392(8) .
C34B C35B 1.370(8) .
C34B I1B 2.074(6) .
C35B F35B 1.362(9) .
C35B C36B 1.362(9) .
C36B F36B 1.346(8) .
C37B O32B 1.207(7) .
C37B O31B 1.399(8) .

loop_
_geom_hbond_atom_site_label_D
_geom_hbond_atom_site_label_H
_geom_hbond_atom_site_label_A
_geom_hbond_distance_DH
_geom_hbond_distance_HA
_geom_hbond_distance_DA
_geom_hbond_angle_DHA
_geom_hbond_site_symmetry_A
N11 H11 O31A 0.88 1.75 2.605(9) 164.3 .
N21 H21 O31B 0.88 1.73 2.598(6) 167.5 1_736

loop_
_geom_torsion_atom_site_label_1
_geom_torsion_atom_site_label_2
_geom_torsion_atom_site_label_3
_geom_torsion_atom_site_label_4
_geom_torsion
_geom_torsion_site_symmetry_4
C16 N11 C12 C13 -0.4(7) .
N11 C12 C13 C14 0.1(8) .
C12 C13 C14 C15 -1.0(7) .
C12 C13 C14 N14 178.5(5) .
C13 C14 C15 C16 2.1(7) .
N14 C14 C15 C16 -177.4(5) .
C12 N11 C16 C15 1.7(8) .
C14 C15 C16 N11 -2.5(8) .
C15 C14 N14 N24 9.2(7) .
C13 C14 N14 N24 -170.3(4) .
C26 N21 C22 C23 -1.6(7) .
N21 C22 C23 C24 -0.4(7) .
C22 C23 C24 C25 1.3(7) .
C22 C23 C24 N24 179.1(5) .
C23 C24 C25 C26 -0.1(7) .
N24 C24 C25 C26 -177.8(5) .
C22 N21 C26 C25 2.9(7) .
C24 C25 C26 N21 -2.0(8) .
C14 N14 N24 C24 -178.4(6) .
C23 C24 N24 N14 172.6(4) .
C25 C24 N24 N14 -9.7(6) .
C36A C31A C32A F32A -176.7(15) .
C37A C31A C32A F32A 0(2) .
C36A C31A C32A C33A 1.4(19) .
C37A C31A C32A C33A 177.8(13) .
F32A C32A C33A F33A 3(3) .
C31A C32A C33A F33A -174.8(17) .
F32A C32A C33A C34A 175.6(16) .
C31A C32A C33A C34A -3(2) .
F33A C33A C34A C35A 174.0(18) .
C32A C33A C34A C35A 2(2) .
F33A C33A C34A I1A -3(2) .
C32A C33A C34A I1A -175.7(10) .
C33A C34A C35A C36A 0(2) .
I1A C34A C35A C36A 177.9(12) .
C33A C34A C35A F35A -179.8(16) .
I1A C34A C35A F35A -2(2) .
F35A C35A C36A F36A -4(2) .
C34A C35A C36A F36A 176.2(16) .
F35A C35A C36A C31A 178.5(14) .
C34A C35A C36A C31A -2(2) .
C32A C31A C36A F36A -177.0(16) .
C37A C31A C36A F36A 7(2) .
C32A C31A C36A C35A 0.6(19) .
C37A C31A C36A C35A -175.9(13) .
C32A C31A C37A O32A 162.5(12) .
C36A C31A C37A O32A -21.3(18) .
C32A C31A C37A O31A -1.1(18) .
C36A C31A C37A O31A 175.2(10) .
C33A C34A I1A N21 -166(3) 1_374
C35A C34A I1A N21 17(4) 1_374
C36B C31B C32B F32B 177.2(9) .
C37B C31B C32B F32B -4.8(14) .
C36B C31B C32B C33B 2.3(12) .
C37B C31B C32B C33B -179.6(8) .
F32B C32B C33B F33B 5.5(14) .
C31B C32B C33B F33B -179.5(9) .
F32B C32B C33B C34B -178.4(9) .
C31B C32B C33B C34B -3.4(13) .
F33B C33B C34B C35B 178.0(9) .
C32B C33B C34B C35B 1.9(12) .
F33B C33B C34B I1B -1.8(12) .
C32B C33B C34B I1B -177.9(7) .
C33B C34B C35B F35B 178.1(9) .
I1B C34B C35B F35B -2.1(12) .
C33B C34B C35B C36B 0.4(13) .
I1B C34B C35B C36B -179.8(7) .
F35B C35B C36B F36B 2.1(15) .
C34B C35B C36B F36B 179.8(10) .
F35B C35B C36B C31B -179.0(9) .
C34B C35B C36B C31B -1.3(14) .
C32B C31B C36B F36B 178.7(11) .
C37B C31B C36B F36B 0.5(14) .
C32B C31B C36B C35B -0.1(13) .
C37B C31B C36B C35B -178.3(8) .
C36B C31B C37B O32B -12.2(12) .
C32B C31B C37B O32B 169.8(8) .
C36B C31B C37B O31B 176.8(7) .
C32B C31B C37B O31B -1.2(11) .
